data_7014644
loop_
_publ_author_name
'Liu, Hai-Yan'
'Wu, Hua'
'Ma, Jian-Fang'
'Liu, Ying-Ying'
'Yang, Jin'
'Ma, Ji-Cheng'

_publ_section_title
;
 Inorganic-organic hybrid compounds based on octamolybdates and
 metal-organic fragments with flexible multidentate ligand: syntheses,
 structures and characterization.
;
_journal_issue 3
_journal_name_full 'Dalton transactions (Cambridge, England : 2003)'
_journal_page_first 602
_journal_page_last 613
_journal_paper_doi 10.1039/c0dt01024c
_journal_volume 40
_journal_year 2011
_chemical_formula_moiety 'C36 H42 Ag4 Mo8 N18 O26'
_chemical_formula_sum 'C36 H42 Ag4 Mo8 N18 O26'
_chemical_formula_weight 2341.88
_chemical_name_systematic
;
?
;
_space_group_IT_number 2
_symmetry_cell_setting triclinic
_symmetry_space_group_name_Hall '-P 1'
_symmetry_space_group_name_H-M 'P -1'
_atom_sites_solution_hydrogens geom
_atom_sites_solution_primary direct
_atom_sites_solution_secondary difmap
_audit_creation_method SHELXL-97
_cell_angle_alpha 115.199(12)
_cell_angle_beta 93.897(10)
_cell_angle_gamma 101.029(11)
_cell_formula_units_Z 1
_cell_length_a 11.4063(14)
_cell_length_b 11.8303(16)
_cell_length_c 12.2270(14)
_cell_measurement_reflns_used 5139
_cell_measurement_temperature 293(2)
_cell_measurement_theta_max 67.2
_cell_measurement_theta_min 4.1
_cell_volume 1444.4(4)
_computing_cell_refinement CrysAlis
_computing_data_collection 'CrysAlis (Oxford Diffraction, 2006)'
_computing_data_reduction CrysAlis
_computing_structure_refinement 'SHELXL-97 (Sheldrick, 2008)'
_computing_structure_solution 'SHELXS-97 (Sheldrick, 1997)'
_diffrn_ambient_temperature 293(2)
_diffrn_detector_area_resol_mean 10.0
_diffrn_measured_fraction_theta_full 0.994
_diffrn_measured_fraction_theta_max 0.994
_diffrn_measurement_device_type 'Oxford Diffraction Gemini R Ultra'
_diffrn_measurement_method '\w scan'
_diffrn_radiation_monochromator graphite
_diffrn_radiation_source 'fine-focus sealed tube'
_diffrn_radiation_type CuK\a
_diffrn_radiation_wavelength 1.54184
_diffrn_reflns_av_R_equivalents 0.0666
_diffrn_reflns_av_sigmaI/netI 0.0608
_diffrn_reflns_limit_h_max 13
_diffrn_reflns_limit_h_min -12
_diffrn_reflns_limit_k_max 14
_diffrn_reflns_limit_k_min -14
_diffrn_reflns_limit_l_max 14
_diffrn_reflns_limit_l_min -14
_diffrn_reflns_number 16362
_diffrn_reflns_theta_full 67.21
_diffrn_reflns_theta_max 67.21
_diffrn_reflns_theta_min 4.05
_exptl_absorpt_coefficient_mu 25.192
_exptl_absorpt_correction_T_max 0.24
_exptl_absorpt_correction_T_min 0.10
_exptl_absorpt_correction_type multi-scan
_exptl_absorpt_process_details
;
CrysAlis (Oxford Diffraction, 2006)
;
_exptl_crystal_colour brown
_exptl_crystal_density_diffrn 2.692
_exptl_crystal_density_method 'not measured'
_exptl_crystal_description block
_exptl_crystal_F_000 1116
_exptl_crystal_size_max 0.12
_exptl_crystal_size_mid 0.10
_exptl_crystal_size_min 0.06
_refine_diff_density_max 1.279
_refine_diff_density_min -1.981
_refine_diff_density_rms 0.236
_refine_ls_extinction_method none
_refine_ls_goodness_of_fit_ref 0.994
_refine_ls_hydrogen_treatment constr
_refine_ls_matrix_type full
_refine_ls_number_parameters 418
_refine_ls_number_reflns 5139
_refine_ls_number_restraints 0
_refine_ls_restrained_S_all 0.994
_refine_ls_R_factor_all 0.0774
_refine_ls_R_factor_gt 0.0519
_refine_ls_shift/su_max 0.002
_refine_ls_shift/su_mean 0.000
_refine_ls_structure_factor_coef Fsqd
_refine_ls_weighting_details 'calc w=1/[\s^2^(Fo^2^)+(0.0951P)^2^+0.0000P] where P=(Fo^2^+2Fc^2^)/3'
_refine_ls_weighting_scheme calc
_refine_ls_wR_factor_gt 0.1287
_refine_ls_wR_factor_ref 0.1441
_reflns_number_gt 3739
_reflns_number_total 5139
_reflns_threshold_expression >2\s(I)
_cod_data_source_file C0DT01024C.TXT
_cod_data_source_block 6
_cod_original_cell_volume 1444.4(3)
_cod_original_sg_symbol_Hall '-P 1 '
_cod_original_sg_symbol_H-M 'P -1 '
_cod_database_code 7014644

loop_
_symmetry_equiv_pos_as_xyz
'x, y, z'
'-x, -y, -z'

loop_
_atom_site_label
_atom_site_type_symbol
_atom_site_fract_x
_atom_site_fract_y
_atom_site_fract_z
_atom_site_U_iso_or_equiv
_atom_site_adp_type
_atom_site_occupancy
_atom_site_symmetry_multiplicity
_atom_site_calc_flag
_atom_site_refinement_flags
_atom_site_disorder_assembly
_atom_site_disorder_group
C1 C 0.3223(11) 0.0026(10) 0.4931(10) 0.045(3) Uani 1 1 d . . .
H1 H 0.2812 -0.0812 0.4384 0.054 Uiso 1 1 calc R . .
C2 C 0.3878(9) 0.1727(9) 0.6577(9) 0.037(2) Uani 1 1 d . . .
H2 H 0.4035 0.2342 0.7393 0.044 Uiso 1 1 calc R . .
C3 C 0.5173(9) 0.3061(9) 0.5751(8) 0.035(2) Uani 1 1 d . . .
H3A H 0.6006 0.3011 0.5878 0.042 Uiso 1 1 calc R . .
H3B H 0.5064 0.3806 0.6453 0.042 Uiso 1 1 calc R . .
C4 C 0.4936(8) 0.3232(8) 0.4609(9) 0.032(2) Uani 1 1 d . . .
C5 C 0.3804(8) 0.3400(8) 0.4300(9) 0.032(2) Uani 1 1 d . . .
C6 C 0.3534(8) 0.3466(8) 0.3187(8) 0.0275(18) Uani 1 1 d . . .
C7 C 0.4417(8) 0.3450(9) 0.2432(9) 0.0297(19) Uani 1 1 d . . .
C8 C 0.5569(7) 0.3324(8) 0.2792(8) 0.0246(17) Uani 1 1 d . . .
C9 C 0.5808(7) 0.3183(8) 0.3859(8) 0.0267(18) Uani 1 1 d . . .
C10 C 0.7028(9) 0.2986(12) 0.4222(9) 0.043(2) Uani 1 1 d . . .
H10A H 0.7274 0.3462 0.5095 0.065 Uiso 1 1 calc R . .
H10B H 0.7621 0.3286 0.3823 0.065 Uiso 1 1 calc R . .
H10C H 0.6959 0.2087 0.3978 0.065 Uiso 1 1 calc R . .
C11 C 0.4134(10) 0.3554(11) 0.1258(10) 0.043(2) Uani 1 1 d . . .
H11A H 0.3439 0.2880 0.0745 0.064 Uiso 1 1 calc R . .
H11B H 0.4817 0.3470 0.0837 0.064 Uiso 1 1 calc R . .
H11C H 0.3967 0.4376 0.1446 0.064 Uiso 1 1 calc R . .
C12 C 0.2259(9) 0.3476(11) 0.2782(12) 0.047(3) Uani 1 1 d . . .
H12A H 0.2042 0.4215 0.3398 0.057 Uiso 1 1 calc R . .
H12B H 0.2216 0.3553 0.2022 0.057 Uiso 1 1 calc R . .
C13 C 0.2869(9) 0.3480(9) 0.5126(10) 0.037(2) Uani 1 1 d . . .
H13A H 0.2353 0.2638 0.4869 0.056 Uiso 1 1 calc R . .
H13B H 0.2391 0.4049 0.5079 0.056 Uiso 1 1 calc R . .
H13C H 0.3267 0.3805 0.5955 0.056 Uiso 1 1 calc R . .
C14 C 0.6537(9) 0.3315(10) 0.2009(9) 0.037(2) Uani 1 1 d . . .
H14A H 0.6451 0.3883 0.1640 0.044 Uiso 1 1 calc R . .
H14B H 0.7325 0.3654 0.2529 0.044 Uiso 1 1 calc R . .
C15 C 0.0252(9) 0.2162(10) 0.2807(9) 0.037(2) Uani 1 1 d . . .
H15 H -0.0145 0.2824 0.3089 0.045 Uiso 1 1 calc R . .
C16 C 0.0715(11) 0.0358(11) 0.2258(14) 0.064(4) Uani 1 1 d . . .
H16 H 0.0672 -0.0489 0.2110 0.076 Uiso 1 1 calc R . .
C17 C 0.6843(14) 0.0204(12) 0.0191(13) 0.063(3) Uani 1 1 d . . .
H17 H 0.7108 -0.0533 0.0061 0.075 Uiso 1 1 calc R . .
C18 C 0.6058(10) 0.1529(11) -0.0120(10) 0.045(2) Uani 1 1 d . . .
H18 H 0.5666 0.1925 -0.0495 0.055 Uiso 1 1 calc R . .
N1 N 0.4354(7) 0.1885(7) 0.5668(7) 0.0286(16) Uani 1 1 d . . .
N2 N 0.3939(8) 0.0824(8) 0.4621(7) 0.0395(19) Uani 1 1 d . . .
N3 N 0.3162(8) 0.0581(9) 0.6144(8) 0.045(2) Uani 1 1 d . . .
N4 N 0.6489(7) 0.2041(8) 0.1042(7) 0.0359(18) Uani 1 1 d . . .
N5 N 0.7012(11) 0.1217(11) 0.1293(9) 0.059(3) Uani 1 1 d . . .
N6 N 0.6256(10) 0.0354(9) -0.0705(9) 0.050(2) Uani 1 1 d . . .
N7 N 0.1392(7) 0.2284(7) 0.2597(7) 0.0324(17) Uani 1 1 d . . .
N8 N 0.1693(8) 0.1145(9) 0.2212(10) 0.056(3) Uani 1 1 d . . .
N9 N -0.0221(8) 0.0947(8) 0.2550(9) 0.043(2) Uani 1 1 d . . .
O1 O 0.0130(5) -0.3933(5) 0.1118(5) 0.0253(12) Uani 1 1 d . . .
O2 O 0.1795(5) -0.3954(5) -0.0235(5) 0.0268(12) Uani 1 1 d . . .
O3 O 0.2299(7) -0.1786(7) 0.2020(7) 0.0471(18) Uani 1 1 d . . .
O4 O 0.3694(6) -0.3469(8) 0.1637(6) 0.0461(18) Uani 1 1 d . . .
O5 O 0.1824(6) -0.3523(8) 0.2974(6) 0.0430(17) Uani 1 1 d . . .
O6 O 0.0191(7) -0.3603(13) 0.4628(7) 0.079(3) Uani 1 1 d . . .
O7 O 0.0454(8) -0.1770(10) 0.3833(11) 0.087(4) Uani 1 1 d . . .
O8 O -0.1457(6) -0.3891(7) 0.2631(6) 0.0358(15) Uani 1 1 d . . .
O9 O -0.3405(6) -0.4374(7) 0.0912(7) 0.0419(16) Uani 1 1 d . . .
O10 O -0.1632(7) -0.2256(7) 0.1533(7) 0.0498(19) Uani 1 1 d . . .
O11 O -0.1594(5) -0.4394(6) -0.0609(6) 0.0294(13) Uani 1 1 d . . .
O12 O 0.0071(6) -0.4461(7) -0.2182(6) 0.0354(14) Uani 1 1 d . . .
O13 O 0.0319(6) -0.2260(6) -0.0121(7) 0.0403(16) Uani 1 1 d . . .
Mo1 Mo 0.02144(7) -0.33839(9) 0.33418(7) 0.0455(3) Uani 1 1 d . . .
Mo2 Mo -0.18765(6) -0.38464(7) 0.11162(6) 0.02754(19) Uani 1 1 d . . .
Mo3 Mo 0.01482(6) -0.38491(6) -0.05961(6) 0.02485(19) Uani 1 1 d . . .
Mo4 Mo 0.22252(6) -0.33725(7) 0.15626(6) 0.0291(2) Uani 1 1 d . . .
Ag1 Ag 0.17519(8) -0.01196(8) 0.69283(9) 0.0585(3) Uani 1 1 d . . .
Ag2 Ag 0.36767(8) 0.05671(8) 0.26648(7) 0.0517(2) Uani 1 1 d . . .

loop_
_atom_site_aniso_label
_atom_site_aniso_U_11
_atom_site_aniso_U_22
_atom_site_aniso_U_33
_atom_site_aniso_U_23
_atom_site_aniso_U_13
_atom_site_aniso_U_12
C1 0.057(6) 0.029(5) 0.037(5) 0.009(4) 0.008(5) -0.004(4)
C2 0.033(5) 0.033(5) 0.031(5) 0.010(4) 0.009(4) -0.009(4)
C3 0.040(5) 0.033(5) 0.029(5) 0.020(4) -0.002(4) -0.010(4)
C4 0.029(5) 0.023(4) 0.039(5) 0.012(4) 0.005(4) -0.003(3)
C5 0.030(5) 0.016(4) 0.045(5) 0.012(4) 0.009(4) -0.003(3)
C6 0.024(4) 0.020(4) 0.039(5) 0.015(4) 0.004(4) 0.002(3)
C7 0.032(5) 0.031(5) 0.036(5) 0.024(4) 0.007(4) 0.007(4)
C8 0.019(4) 0.026(4) 0.032(4) 0.016(4) 0.004(3) 0.004(3)
C9 0.021(4) 0.027(4) 0.030(4) 0.012(4) 0.000(3) 0.005(3)
C10 0.032(5) 0.066(7) 0.034(5) 0.024(5) 0.006(4) 0.016(5)
C11 0.043(6) 0.055(7) 0.046(6) 0.032(5) 0.010(5) 0.019(5)
C12 0.026(5) 0.052(7) 0.079(8) 0.041(6) 0.010(5) 0.010(4)
C13 0.037(5) 0.028(5) 0.046(6) 0.014(4) 0.020(4) 0.011(4)
C14 0.040(5) 0.037(5) 0.039(5) 0.023(4) 0.014(4) 0.004(4)
C15 0.036(5) 0.043(6) 0.044(5) 0.029(5) 0.013(4) 0.009(4)
C16 0.049(7) 0.023(5) 0.092(10) 0.005(6) 0.011(6) 0.001(5)
C17 0.088(10) 0.046(7) 0.066(8) 0.027(6) 0.029(7) 0.033(7)
C18 0.044(6) 0.046(6) 0.045(6) 0.019(5) 0.006(5) 0.008(5)
N1 0.032(4) 0.022(4) 0.025(4) 0.009(3) 0.002(3) -0.002(3)
N2 0.051(5) 0.028(4) 0.025(4) 0.005(3) 0.000(3) -0.004(4)
N3 0.051(5) 0.042(5) 0.037(5) 0.017(4) 0.015(4) -0.002(4)
N4 0.044(5) 0.036(4) 0.032(4) 0.017(4) 0.013(3) 0.013(4)
N5 0.080(7) 0.059(6) 0.044(5) 0.023(5) 0.012(5) 0.028(5)
N6 0.065(6) 0.035(5) 0.042(5) 0.010(4) 0.013(4) 0.014(4)
N7 0.026(4) 0.032(4) 0.036(4) 0.015(3) 0.001(3) 0.002(3)
N8 0.035(5) 0.040(5) 0.072(7) 0.005(5) 0.014(4) 0.010(4)
N9 0.038(4) 0.032(4) 0.057(5) 0.015(4) 0.017(4) 0.009(4)
O1 0.022(3) 0.024(3) 0.029(3) 0.011(2) 0.005(2) 0.002(2)
O2 0.027(3) 0.021(3) 0.032(3) 0.014(3) 0.007(2) 0.001(2)
O3 0.042(4) 0.039(4) 0.041(4) 0.006(3) 0.003(3) -0.001(3)
O4 0.024(3) 0.070(5) 0.037(4) 0.021(4) -0.003(3) 0.007(3)
O5 0.033(3) 0.062(5) 0.022(3) 0.013(3) 0.000(3) 0.002(3)
O6 0.039(4) 0.156(10) 0.032(4) 0.036(5) 0.006(3) 0.015(5)
O7 0.050(5) 0.058(6) 0.091(7) -0.019(5) 0.020(5) -0.003(4)
O8 0.033(3) 0.042(4) 0.029(3) 0.012(3) 0.013(3) 0.010(3)
O9 0.032(3) 0.052(4) 0.045(4) 0.024(3) 0.011(3) 0.010(3)
O10 0.064(5) 0.032(4) 0.059(5) 0.018(4) 0.029(4) 0.022(3)
O11 0.024(3) 0.037(3) 0.034(3) 0.021(3) 0.009(2) 0.009(3)
O12 0.034(3) 0.047(4) 0.036(3) 0.028(3) 0.007(3) 0.011(3)
O13 0.046(4) 0.030(3) 0.053(4) 0.026(3) 0.018(3) 0.010(3)
Mo1 0.0293(4) 0.0610(6) 0.0263(4) 0.0049(4) 0.0046(3) 0.0023(4)
Mo2 0.0274(4) 0.0272(4) 0.0296(4) 0.0124(3) 0.0108(3) 0.0087(3)
Mo3 0.0232(3) 0.0276(4) 0.0299(4) 0.0181(3) 0.0073(3) 0.0062(3)
Mo4 0.0240(4) 0.0308(4) 0.0241(4) 0.0079(3) 0.0014(3) -0.0005(3)
Ag1 0.0594(5) 0.0457(5) 0.0678(6) 0.0268(4) 0.0258(4) -0.0018(4)
Ag2 0.0686(6) 0.0396(4) 0.0370(4) 0.0109(3) 0.0126(4) 0.0049(4)

loop_
_atom_type_symbol
_atom_type_description
_atom_type_scat_dispersion_real
_atom_type_scat_dispersion_imag
_atom_type_scat_source
C C 0.0181 0.0091 'International Tables Vol C Tables 4.2.6.8 and 6.1.1.4'
H H 0.0000 0.0000 'International Tables Vol C Tables 4.2.6.8 and 6.1.1.4'
N N 0.0311 0.0180 'International Tables Vol C Tables 4.2.6.8 and 6.1.1.4'
O O 0.0492 0.0322 'International Tables Vol C Tables 4.2.6.8 and 6.1.1.4'
Mo Mo -0.0483 2.7339 'International Tables Vol C Tables 4.2.6.8 and 6.1.1.4'
Ag Ag 0.1306 4.2820 'International Tables Vol C Tables 4.2.6.8 and 6.1.1.4'

loop_
_geom_angle_atom_site_label_1
_geom_angle_atom_site_label_2
_geom_angle_atom_site_label_3
_geom_angle
_geom_angle_site_symmetry_1
_geom_angle_site_symmetry_3
_geom_angle_publ_flag
N2 C1 N3 111.7(9) . . ?
N3 C2 N1 109.5(8) . . ?
N1 C3 C4 111.9(7) . . ?
C9 C4 C5 120.7(9) . . ?
C9 C4 C3 121.0(8) . . ?
C5 C4 C3 118.3(9) . . ?
C4 C5 C6 119.1(8) . . ?
C4 C5 C13 120.7(9) . . ?
C6 C5 C13 120.3(9) . . ?
C7 C6 C5 120.9(8) . . ?
C7 C6 C12 120.3(9) . . ?
C5 C6 C12 118.7(8) . . ?
C6 C7 C8 118.6(8) . . ?
C6 C7 C11 120.7(8) . . ?
C8 C7 C11 120.7(8) . . ?
C9 C8 C7 120.3(8) . . ?
C9 C8 C14 119.9(8) . . ?
C7 C8 C14 119.8(8) . . ?
C4 C9 C8 120.4(8) . . ?
C4 C9 C10 119.0(9) . . ?
C8 C9 C10 120.6(8) . . ?
N7 C12 C6 110.9(8) . . ?
N4 C14 C8 113.4(8) . . ?
N9 C15 N7 109.1(9) . . ?
N8 C16 N9 111.8(10) . . ?
N5 C17 N6 113.5(11) . . ?
N4 C18 N6 110.7(10) . . ?
N2 N1 C2 109.7(8) . . ?
N2 N1 C3 123.0(7) . . ?
C2 N1 C3 127.2(8) . . ?
C1 N2 N1 104.3(8) . . ?
C1 N2 Ag2 120.2(7) . . ?
N1 N2 Ag2 130.1(6) . . ?
C2 N3 C1 104.7(9) . . ?
C2 N3 Ag1 128.9(7) . . ?
C1 N3 Ag1 123.6(7) . . ?
C18 N4 N5 110.0(9) . . ?
C18 N4 C14 129.8(9) . . ?
N5 N4 C14 120.1(8) . . ?
C17 N5 N4 102.6(10) . . ?
C18 N6 C17 103.2(10) . . ?
C18 N6 Ag2 123.3(8) . 2_655 ?
C17 N6 Ag2 128.2(8) . 2_655 ?
C15 N7 N8 110.4(8) . . ?
C15 N7 C12 127.2(8) . . ?
N8 N7 C12 122.4(8) . . ?
C16 N8 N7 103.8(9) . . ?
C16 N8 Ag2 112.8(9) . . ?
N7 N8 Ag2 131.6(6) . . ?
C15 N9 C16 104.6(9) . . ?
C15 N9 Ag1 130.6(7) . 2_556 ?
C16 N9 Ag1 121.1(8) . 2_556 ?
Mo3 O1 Mo2 92.6(2) . . ?
Mo3 O1 Mo4 91.9(2) . . ?
Mo2 O1 Mo4 162.4(3) . . ?
Mo3 O1 Mo3 104.5(2) . 2_545 ?
Mo2 O1 Mo3 98.0(2) . 2_545 ?
Mo4 O1 Mo3 97.3(2) . 2_545 ?
Mo3 O1 Mo1 164.5(3) . . ?
Mo2 O1 Mo1 85.75(18) . . ?
Mo4 O1 Mo1 85.36(19) . . ?
Mo3 O1 Mo1 91.0(2) 2_545 . ?
Mo3 O2 Mo4 109.1(3) . . ?
Mo3 O2 Mo2 109.3(2) . 2_545 ?
Mo4 O2 Mo2 103.5(2) . 2_545 ?
Mo4 O5 Mo1 117.3(4) . . ?
Mo2 O8 Mo1 118.5(3) . . ?
Mo3 O11 Mo2 108.8(3) . . ?
Mo3 O11 Mo4 110.0(3) . 2_545 ?
Mo2 O11 Mo4 105.6(3) . 2_545 ?
Mo3 O12 Mo1 119.3(3) . 2_545 ?
O7 Mo1 O6 105.6(6) . . ?
O7 Mo1 O8 99.0(4) . . ?
O6 Mo1 O8 103.4(3) . . ?
O7 Mo1 O5 97.1(4) . . ?
O6 Mo1 O5 103.3(4) . . ?
O8 Mo1 O5 143.7(3) . . ?
O7 Mo1 O12 164.3(5) . 2_545 ?
O6 Mo1 O12 90.1(5) . 2_545 ?
O8 Mo1 O12 77.9(3) . 2_545 ?
O5 Mo1 O12 77.9(3) . 2_545 ?
O7 Mo1 O1 95.4(5) . . ?
O6 Mo1 O1 159.0(5) . . ?
O8 Mo1 O1 73.0(2) . . ?
O5 Mo1 O1 73.3(2) . . ?
O12 Mo1 O1 68.9(2) 2_545 . ?
O10 Mo2 O9 104.7(4) . . ?
O10 Mo2 O8 102.8(4) . . ?
O9 Mo2 O8 99.1(3) . . ?
O10 Mo2 O11 97.3(3) . . ?
O9 Mo2 O11 101.6(3) . . ?
O8 Mo2 O11 146.3(3) . . ?
O10 Mo2 O1 96.3(3) . . ?
O9 Mo2 O1 158.8(3) . . ?
O8 Mo2 O1 77.8(2) . . ?
O11 Mo2 O1 73.3(2) . . ?
O10 Mo2 O2 164.8(3) . 2_545 ?
O9 Mo2 O2 87.4(3) . 2_545 ?
O8 Mo2 O2 84.0(2) . 2_545 ?
O11 Mo2 O2 70.8(2) . 2_545 ?
O1 Mo2 O2 71.5(2) . 2_545 ?
O13 Mo3 O12 103.5(3) . . ?
O13 Mo3 O2 102.1(3) . . ?
O12 Mo3 O2 96.6(3) . . ?
O13 Mo3 O11 100.8(3) . . ?
O12 Mo3 O11 96.9(3) . . ?
O2 Mo3 O11 149.8(2) . . ?
O13 Mo3 O1 100.3(3) . . ?
O12 Mo3 O1 156.2(3) . . ?
O2 Mo3 O1 79.0(2) . . ?
O11 Mo3 O1 77.8(2) . . ?
O13 Mo3 O1 175.6(3) . 2_545 ?
O12 Mo3 O1 80.7(3) . 2_545 ?
O2 Mo3 O1 78.3(2) . 2_545 ?
O11 Mo3 O1 77.4(2) . 2_545 ?
O1 Mo3 O1 75.5(2) . 2_545 ?
O13 Mo3 Mo4 92.1(3) . . ?
O12 Mo3 Mo4 132.6(2) . . ?
O2 Mo3 Mo4 36.06(17) . . ?
O11 Mo3 Mo4 123.96(18) . . ?
O1 Mo3 Mo4 46.21(14) . . ?
O1 Mo3 Mo4 85.69(14) 2_545 . ?
O3 Mo4 O4 104.7(4) . . ?
O3 Mo4 O5 100.2(4) . . ?
O4 Mo4 O5 101.6(3) . . ?
O3 Mo4 O2 97.2(3) . . ?
O4 Mo4 O2 99.5(3) . . ?
O5 Mo4 O2 148.1(3) . . ?
O3 Mo4 O1 92.8(3) . . ?
O4 Mo4 O1 162.0(3) . . ?
O5 Mo4 O1 78.9(2) . . ?
O2 Mo4 O1 73.7(2) . . ?
O3 Mo4 O11 163.3(3) . 2_545 ?
O4 Mo4 O11 89.9(3) . 2_545 ?
O5 Mo4 O11 84.3(3) . 2_545 ?
O2 Mo4 O11 72.0(2) . 2_545 ?
O1 Mo4 O11 72.1(2) . 2_545 ?
O3 Mo4 Mo3 85.0(3) . . ?
O4 Mo4 Mo3 134.4(2) . . ?
O5 Mo4 Mo3 120.8(2) . . ?
O2 Mo4 Mo3 34.88(16) . . ?
O1 Mo4 Mo3 41.89(14) . . ?
O11 Mo4 Mo3 78.90(15) 2_545 . ?
N9 Ag1 N3 171.9(4) 2_556 . ?
N6 Ag2 N2 155.9(4) 2_655 . ?
N6 Ag2 N8 90.0(4) 2_655 . ?
N2 Ag2 N8 109.4(4) . . ?

loop_
_geom_bond_atom_site_label_1
_geom_bond_atom_site_label_2
_geom_bond_distance
_geom_bond_site_symmetry_2
_geom_bond_publ_flag
C1 N2 1.324(14) . ?
C1 N3 1.356(14) . ?
C2 N3 1.301(13) . ?
C2 N1 1.335(13) . ?
C3 N1 1.480(11) . ?
C3 C4 1.508(14) . ?
C4 C9 1.391(13) . ?
C4 C5 1.394(14) . ?
C5 C6 1.413(14) . ?
C5 C13 1.506(13) . ?
C6 C7 1.409(13) . ?
C6 C12 1.508(14) . ?
C7 C8 1.412(13) . ?
C7 C11 1.511(13) . ?
C8 C9 1.399(13) . ?
C8 C14 1.508(12) . ?
C9 C10 1.522(13) . ?
C12 N7 1.477(13) . ?
C14 N4 1.454(13) . ?
C15 N9 1.323(14) . ?
C15 N7 1.335(12) . ?
C16 N8 1.330(16) . ?
C16 N9 1.372(15) . ?
C17 N5 1.338(17) . ?
C17 N6 1.338(17) . ?
C18 N4 1.299(14) . ?
C18 N6 1.338(15) . ?
N1 N2 1.327(11) . ?
N2 Ag2 2.270(8) . ?
N3 Ag1 2.137(9) . ?
N4 N5 1.361(14) . ?
N6 Ag2 2.184(9) 2_655 ?
N7 N8 1.347(13) . ?
N8 Ag2 2.577(10) . ?
N9 Ag1 2.107(9) 2_556 ?
O1 Mo3 2.141(6) . ?
O1 Mo2 2.310(5) . ?
O1 Mo4 2.315(5) . ?
O1 Mo3 2.371(6) 2_545 ?
O1 Mo1 2.503(6) . ?
O2 Mo3 1.939(6) . ?
O2 Mo4 1.996(6) . ?
O2 Mo2 2.380(6) 2_545 ?
O3 Mo4 1.698(8) . ?
O4 Mo4 1.700(7) . ?
O5 Mo4 1.886(7) . ?
O5 Mo1 1.940(7) . ?
O6 Mo1 1.701(9) . ?
O7 Mo1 1.698(11) . ?
O8 Mo2 1.906(7) . ?
O8 Mo1 1.908(6) . ?
O9 Mo2 1.698(7) . ?
O10 Mo2 1.685(7) . ?
O11 Mo3 1.965(6) . ?
O11 Mo2 1.995(6) . ?
O11 Mo4 2.322(6) 2_545 ?
O12 Mo3 1.746(7) . ?
O12 Mo1 2.272(7) 2_545 ?
O13 Mo3 1.680(7) . ?
Mo1 O12 2.272(7) 2_545 ?
Mo2 O2 2.380(6) 2_545 ?
Mo3 O1 2.371(6) 2_545 ?
Mo3 Mo4 3.2045(11) . ?
Mo4 O11 2.322(6) 2_545 ?
Ag1 N9 2.107(9) 2_556 ?
Ag2 N6 2.184(9) 2_655 ?
